data_4105267
loop_
_publ_author_name
'Paul A. Sibbald'
'Carolyn F. Rosewall'
'Rodney D. Swartz'
'Forrest E. Michael'

_publ_contact_author_address
;
Department of Chemistry, BOX 351700
University of Washington
Seattle, WA 98195
USA
;
_publ_contact_author_email wernerka@u.washington.edu
_publ_contact_author_name 'Werner Kaminsky'
_publ_section_title
;
 Mechanism of N-Fluorobenzenesulfonimide Promoted Diamination and
 Carboamination Reactions: Divergent Reactivity of a Pd(IV) Species
;
_journal_name_full 'Journal of the American Chemical Society'
_journal_page_first 15945
_journal_page_last 15951
_journal_paper_doi 10.1021/ja906915w
_journal_volume 131
_journal_year 2009
_chemical_formula_moiety 'C19 H24 N3 O Pd, C2 H F3 O2, C2 F3 O2'
_chemical_formula_sum 'C23 H25 F6 N3 O5 Pd'
_chemical_formula_weight 643.86
_chemical_name_common D-63
_chemical_name_systematic D-63
_space_group_IT_number 60
_symmetry_cell_setting orthorhombic
_symmetry_Int_Tables_number 60
_symmetry_space_group_name_Hall '-P 2n 2ab'
_symmetry_space_group_name_H-M 'P b c n'
_atom_sites_solution_hydrogens geom
_atom_sites_solution_primary direct
_atom_sites_solution_secondary difmap
_audit_creation_method SHELXL-97
_cell_angle_alpha 90.00
_cell_angle_beta 90.00
_cell_angle_gamma 90.00
_cell_formula_units_Z 8
_cell_length_a 22.0808(8)
_cell_length_b 16.6729(6)
_cell_length_c 14.5623(5)
_cell_measurement_reflns_used 11527
_cell_measurement_temperature 130(2)
_cell_measurement_theta_max 1
_cell_measurement_theta_min 10
_cell_volume 5361.1(3)
_computing_cell_refinement 'HKL Scalepack (Otwinowski & Minor 1997)'
_computing_data_collection KappaCCD
_computing_data_reduction 'HKL Scalepack (Otwinowski & Minor 1997)'
_computing_molecular_graphics 'maXus, Zortep'
_computing_publication_material 'SHELXL-97 (Sheldrick, 1997)'
_computing_structure_refinement 'SHELXL-97 (Sheldrick, 1997)'
_computing_structure_solution 'SHELXS-97 (Sheldrick, 1990)'
_diffrn_ambient_temperature 130(2)
_diffrn_measured_fraction_theta_full 0.990
_diffrn_measured_fraction_theta_max 0.917
_diffrn_measurement_device_type 'Nonius KappaCCD'
_diffrn_measurement_method '\f and \w scans'
_diffrn_radiation_monochromator graphite
_diffrn_radiation_source 'fine-focus sealed tube'
_diffrn_radiation_type MoK\a
_diffrn_radiation_wavelength 0.71073
_diffrn_reflns_av_R_equivalents 0.0635
_diffrn_reflns_av_sigmaI/netI 0.0959
_diffrn_reflns_limit_h_max 30
_diffrn_reflns_limit_h_min -30
_diffrn_reflns_limit_k_max 23
_diffrn_reflns_limit_k_min -23
_diffrn_reflns_limit_l_max 20
_diffrn_reflns_limit_l_min -18
_diffrn_reflns_number 12782
_diffrn_reflns_theta_full 25.00
_diffrn_reflns_theta_max 29.83
_diffrn_reflns_theta_min 2.07
_exptl_absorpt_coefficient_mu 0.772
_exptl_absorpt_correction_T_max 0.8023
_exptl_absorpt_correction_T_min 0.8023
_exptl_absorpt_correction_type multi-scan
_exptl_absorpt_process_details HKL2000
_exptl_crystal_colour yellow
_exptl_crystal_density_diffrn 1.595
_exptl_crystal_description needle
_exptl_crystal_F_000 2592
_exptl_crystal_size_max 0.29
_exptl_crystal_size_mid 0.29
_exptl_crystal_size_min 0.29
_refine_diff_density_max 1.722
_refine_diff_density_min -0.967
_refine_diff_density_rms 0.109
_refine_ls_extinction_method none
_refine_ls_goodness_of_fit_ref 0.986
_refine_ls_hydrogen_treatment constr
_refine_ls_matrix_type full
_refine_ls_number_parameters 346
_refine_ls_number_reflns 7061
_refine_ls_number_restraints 0
_refine_ls_restrained_S_all 0.986
_refine_ls_R_factor_all 0.1382
_refine_ls_R_factor_gt 0.0544
_refine_ls_shift/su_max 0.000
_refine_ls_shift/su_mean 0.000
_refine_ls_structure_factor_coef Fsqd
_refine_ls_weighting_details 'calc w=1/[\s^2^(Fo^2^)+(0.0709P)^2^+0.0000P] where P=(Fo^2^+2Fc^2^)/3'
_refine_ls_weighting_scheme calc
_refine_ls_wR_factor_gt 0.1131
_refine_ls_wR_factor_ref 0.1410
_reflns_number_gt 3759
_reflns_number_total 7061
_reflns_threshold_expression >2sigma(I)
_cod_data_source_file ja906915w_si_003.cif
_cod_data_source_block shelxl
_cod_original_sg_symbol_H-M 'P b c n '
_cod_database_code 4105267

loop_
_symmetry_equiv_pos_as_xyz
'x, y, z'
'-x+1/2, -y+1/2, z+1/2'
'x+1/2, -y+1/2, -z'
'-x, y, -z+1/2'
'-x, -y, -z'
'x-1/2, y-1/2, -z-1/2'
'-x-1/2, y-1/2, z'
'x, -y, z-1/2'

loop_
_atom_site_label
_atom_site_type_symbol
_atom_site_fract_x
_atom_site_fract_y
_atom_site_fract_z
_atom_site_U_iso_or_equiv
_atom_site_adp_type
_atom_site_occupancy
_atom_site_symmetry_multiplicity
_atom_site_calc_flag
_atom_site_refinement_flags
Pd1 Pd 0.024626(13) 0.103332(18) 0.135251(19) 0.02997(12) Uani 1 1 d .
F1 F 0.33204(15) 0.18863(19) 0.25212(19) 0.0776(9) Uani 1 1 d .
F2 F 0.29361(18) 0.09666(18) 0.3336(2) 0.0864(11) Uani 1 1 d .
F3 F 0.38734(18) 0.1207(3) 0.3416(3) 0.1046(14) Uani 1 1 d .
F4 F 0.30948(18) 0.0461(2) 0.1361(2) 0.0838(10) Uani 1 1 d .
F5 F 0.3442(2) 0.02596(19) 0.0039(2) 0.1039(14) Uani 1 1 d .
F6 F 0.39869(17) 0.0827(2) 0.1075(3) 0.0896(11) Uani 1 1 d .
O1 O 0.00358(14) 0.22005(17) 0.11413(19) 0.0402(7) Uani 1 1 d .
O2 O 0.26872(13) 0.22407(18) 0.4334(2) 0.0452(8) Uani 1 1 d .
O3 O 0.36671(15) 0.2554(2) 0.4369(2) 0.0600(9) Uani 1 1 d .
O4 O 0.26433(14) 0.15695(18) 0.0204(2) 0.0466(8) Uani 1 1 d .
H4 H 0.2535 0.2006 -0.0033 0.056 Uiso 1 1 calc R
O5 O 0.35578(16) 0.2142(2) 0.0323(2) 0.0555(9) Uani 1 1 d .
N1 N 0.09272(15) 0.2805(2) 0.1467(2) 0.0350(8) Uani 1 1 d .
N2 N -0.06220(14) 0.0656(2) 0.0947(2) 0.0310(8) Uani 1 1 d .
N3 N 0.03578(14) -0.0172(2) 0.14088(19) 0.0289(7) Uani 1 1 d .
C1 C 0.0192(2) 0.3485(3) 0.0481(3) 0.0486(12) Uani 1 1 d .
H1A H 0.0202 0.3979 0.0845 0.058 Uiso 1 1 calc R
H1B H -0.0222 0.3390 0.0262 0.058 Uiso 1 1 calc R
H1C H 0.0465 0.3538 -0.0046 0.058 Uiso 1 1 calc R
C2 C 0.03911(19) 0.2793(3) 0.1065(3) 0.0366(10) Uani 1 1 d .
C3 C 0.13757(19) 0.3467(3) 0.1380(3) 0.0422(11) Uani 1 1 d .
H3A H 0.1174 0.3997 0.1392 0.051 Uiso 1 1 calc R
H3B H 0.1612 0.3417 0.0805 0.051 Uiso 1 1 calc R
C4 C 0.17796(18) 0.3352(3) 0.2222(3) 0.0385(10) Uani 1 1 d .
C5 C 0.1492(2) 0.3776(3) 0.3044(3) 0.0579(14) Uani 1 1 d .
H5A H 0.1740 0.3683 0.3592 0.070 Uiso 1 1 calc R
H5B H 0.1084 0.3562 0.3146 0.070 Uiso 1 1 calc R
H5C H 0.1468 0.4353 0.2922 0.070 Uiso 1 1 calc R
C6 C 0.2423(2) 0.3662(3) 0.2048(4) 0.0560(14) Uani 1 1 d .
H6A H 0.2682 0.3527 0.2573 0.067 Uiso 1 1 calc R
H6B H 0.2414 0.4245 0.1967 0.067 Uiso 1 1 calc R
H6C H 0.2586 0.3411 0.1491 0.067 Uiso 1 1 calc R
C7 C 0.17718(18) 0.2443(3) 0.2345(3) 0.0400(10) Uani 1 1 d .
H7A H 0.1878 0.2297 0.2984 0.048 Uiso 1 1 calc R
H7B H 0.2066 0.2185 0.1924 0.048 Uiso 1 1 calc R
C8 C 0.11267(18) 0.2173(2) 0.2120(3) 0.0340(10) Uani 1 1 d .
H8 H 0.0874 0.2206 0.2689 0.041 Uiso 1 1 calc R
C9 C 0.10897(18) 0.1336(3) 0.1739(3) 0.0373(10) Uani 1 1 d .
H9A H 0.1232 0.0952 0.2212 0.045 Uiso 1 1 calc R
H9B H 0.1363 0.1292 0.1204 0.045 Uiso 1 1 calc R
C10 C -0.10935(18) 0.1116(2) 0.0724(2) 0.0321(9) Uani 1 1 d .
H10 H -0.1040 0.1681 0.0703 0.039 Uiso 1 1 calc R
C11 C -0.16559(19) 0.0803(3) 0.0524(3) 0.0369(10) Uani 1 1 d .
H11 H -0.1985 0.1145 0.0371 0.044 Uiso 1 1 calc R
C12 C -0.17305(18) -0.0016(3) 0.0551(3) 0.0405(10) Uani 1 1 d .
H12 H -0.2116 -0.0243 0.0426 0.049 Uiso 1 1 calc R
C13 C -0.12459(17) -0.0510(3) 0.0761(3) 0.0352(10) Uani 1 1 d .
H13 H -0.1289 -0.1077 0.0768 0.042 Uiso 1 1 calc R
C14 C -0.06906(16) -0.0145(2) 0.0962(2) 0.0285(9) Uani 1 1 d .
C15 C -0.01400(17) -0.0609(3) 0.1192(2) 0.0305(9) Uani 1 1 d .
C16 C -0.01170(19) -0.1438(3) 0.1181(2) 0.0347(10) Uani 1 1 d .
H16 H -0.0468 -0.1738 0.1025 0.042 Uiso 1 1 calc R
C17 C 0.04121(19) -0.1829(3) 0.1393(3) 0.0378(10) Uani 1 1 d .
H17 H 0.0429 -0.2399 0.1392 0.045 Uiso 1 1 calc R
C18 C 0.0913(2) -0.1386(3) 0.1607(3) 0.0415(11) Uani 1 1 d .
H18 H 0.1284 -0.1645 0.1757 0.050 Uiso 1 1 calc R
C19 C 0.08763(18) -0.0569(3) 0.1603(3) 0.0360(10) Uani 1 1 d .
H19 H 0.1229 -0.0266 0.1743 0.043 Uiso 1 1 calc R
C20 C 0.3231(2) 0.2179(3) 0.4101(3) 0.0406(10) Uani 1 1 d .
C21 C 0.3343(2) 0.1539(3) 0.3353(3) 0.0503(12) Uani 1 1 d .
C22 C 0.3209(2) 0.1598(3) 0.0393(3) 0.0448(11) Uani 1 1 d .
C23 C 0.3437(3) 0.0778(3) 0.0716(4) 0.0601(14) Uani 1 1 d .

loop_
_atom_site_aniso_label
_atom_site_aniso_U_11
_atom_site_aniso_U_22
_atom_site_aniso_U_33
_atom_site_aniso_U_23
_atom_site_aniso_U_13
_atom_site_aniso_U_12
Pd1 0.02647(19) 0.03338(19) 0.03007(18) -0.00180(14) -0.00151(13) -0.00143(14)
F1 0.114(3) 0.068(2) 0.0500(17) 0.0057(16) 0.0074(17) 0.0004(19)
F2 0.118(3) 0.052(2) 0.089(2) -0.0210(17) 0.037(2) -0.0243(19)
F3 0.086(3) 0.128(3) 0.100(3) -0.043(2) -0.021(2) 0.059(2)
F4 0.123(3) 0.056(2) 0.073(2) 0.0250(16) 0.0051(19) -0.011(2)
F5 0.197(4) 0.054(2) 0.060(2) -0.0078(17) -0.024(2) 0.041(2)
F6 0.078(3) 0.081(3) 0.110(3) 0.027(2) -0.025(2) 0.0114(19)
O1 0.0330(16) 0.0346(17) 0.0530(17) 0.0006(14) -0.0069(13) -0.0019(15)
O2 0.0309(18) 0.045(2) 0.0598(19) -0.0090(15) -0.0036(14) -0.0029(14)
O3 0.041(2) 0.043(2) 0.096(3) -0.0009(18) -0.0041(18) -0.0089(17)
O4 0.050(2) 0.0371(19) 0.0532(19) 0.0072(15) 0.0005(15) -0.0035(15)
O5 0.063(2) 0.045(2) 0.058(2) 0.0094(17) -0.0165(17) -0.0145(18)
N1 0.0304(19) 0.038(2) 0.0369(19) 0.0038(15) -0.0016(15) -0.0061(15)
N2 0.0313(19) 0.035(2) 0.0269(17) 0.0037(16) -0.0008(14) -0.0030(16)
N3 0.0316(19) 0.0356(19) 0.0196(14) -0.0011(13) 0.0004(13) 0.0012(15)
C1 0.046(3) 0.047(3) 0.053(3) 0.014(2) -0.012(2) 0.000(2)
C2 0.032(2) 0.036(3) 0.042(2) 0.000(2) -0.0026(19) -0.002(2)
C3 0.033(2) 0.050(3) 0.044(2) 0.009(2) -0.004(2) -0.016(2)
C4 0.032(2) 0.043(3) 0.040(2) 0.000(2) -0.0040(19) -0.002(2)
C5 0.069(4) 0.054(3) 0.051(3) -0.008(2) -0.004(3) -0.002(3)
C6 0.042(3) 0.050(3) 0.075(3) 0.012(3) -0.016(2) -0.011(2)
C7 0.037(2) 0.047(3) 0.037(2) -0.002(2) -0.0032(19) -0.007(2)
C8 0.031(2) 0.041(3) 0.030(2) 0.0028(19) -0.0052(16) 0.0013(19)
C9 0.032(2) 0.044(3) 0.036(2) 0.002(2) 0.0001(19) 0.002(2)
C10 0.038(2) 0.028(2) 0.031(2) -0.0005(17) 0.0007(17) 0.0037(19)
C11 0.030(2) 0.044(3) 0.037(2) -0.0021(19) -0.0060(18) 0.004(2)
C12 0.025(2) 0.045(3) 0.051(3) -0.001(2) -0.0038(18) -0.002(2)
C13 0.027(2) 0.037(3) 0.041(2) 0.0006(19) 0.0000(18) -0.0003(19)
C14 0.024(2) 0.041(3) 0.0210(18) 0.0001(17) 0.0017(15) 0.0056(18)
C15 0.031(2) 0.033(2) 0.028(2) -0.0027(16) 0.0053(16) -0.0012(18)
C16 0.032(2) 0.039(3) 0.033(2) -0.0010(18) 0.0033(17) 0.000(2)
C17 0.035(2) 0.035(2) 0.043(2) 0.000(2) 0.0065(19) 0.004(2)
C18 0.034(3) 0.047(3) 0.044(2) 0.002(2) 0.0039(19) 0.004(2)
C19 0.028(2) 0.048(3) 0.032(2) -0.002(2) 0.0036(16) 0.000(2)
C20 0.034(3) 0.034(3) 0.054(3) 0.009(2) -0.005(2) 0.001(2)
C21 0.044(3) 0.054(3) 0.053(3) 0.006(2) 0.000(2) 0.006(3)
C22 0.056(3) 0.041(3) 0.037(2) -0.001(2) -0.007(2) -0.010(3)
C23 0.076(4) 0.046(3) 0.059(3) 0.008(3) -0.004(3) 0.009(3)

loop_
_atom_type_symbol
_atom_type_description
_atom_type_scat_dispersion_real
_atom_type_scat_dispersion_imag
_atom_type_scat_source
C C 0.0033 0.0016 'International Tables Vol C Tables 4.2.6.8 and 6.1.1.4'
H H 0.0000 0.0000 'International Tables Vol C Tables 4.2.6.8 and 6.1.1.4'
O O 0.0106 0.0060 'International Tables Vol C Tables 4.2.6.8 and 6.1.1.4'
Pd Pd -0.9988 1.0072 'International Tables Vol C Tables 4.2.6.8 and 6.1.1.4'
N N 0.0061 0.0033 'International Tables Vol C Tables 4.2.6.8 and 6.1.1.4'
F F 0.0171 0.0103 'International Tables Vol C Tables 4.2.6.8 and 6.1.1.4'

loop_
_geom_angle_atom_site_label_1
_geom_angle_atom_site_label_2
_geom_angle_atom_site_label_3
_geom_angle
C9 Pd1 O1 90.80(15)
C9 Pd1 N3 97.18(15)
O1 Pd1 N3 170.93(11)
C9 Pd1 N2 177.12(16)
O1 Pd1 N2 92.03(13)
N3 Pd1 N2 79.96(13)
C2 O1 Pd1 128.4(3)
C22 O4 H4 109.5
C2 N1 C8 122.6(3)
C2 N1 C3 124.8(4)
C8 N1 C3 112.5(3)
C10 N2 C14 119.2(3)
C10 N2 Pd1 127.5(3)
C14 N2 Pd1 113.3(2)
C19 N3 C15 118.2(4)
C19 N3 Pd1 126.6(3)
C15 N3 Pd1 115.2(3)
C2 C1 H1A 109.5
C2 C1 H1B 109.5
H1A C1 H1B 109.5
C2 C1 H1C 109.5
H1A C1 H1C 109.5
H1B C1 H1C 109.5
O1 C2 N1 121.9(4)
O1 C2 C1 117.9(4)
N1 C2 C1 120.2(4)
N1 C3 C4 103.1(3)
N1 C3 H3A 111.1
C4 C3 H3A 111.1
N1 C3 H3B 111.1
C4 C3 H3B 111.1
H3A C3 H3B 109.1
C7 C4 C5 111.2(4)
C7 C4 C3 102.2(3)
C5 C4 C3 109.2(4)
C7 C4 C6 111.3(4)
C5 C4 C6 111.1(4)
C3 C4 C6 111.5(4)
C4 C5 H5A 109.5
C4 C5 H5B 109.5
H5A C5 H5B 109.5
C4 C5 H5C 109.5
H5A C5 H5C 109.5
H5B C5 H5C 109.5
C4 C6 H6A 109.5
C4 C6 H6B 109.5
H6A C6 H6B 109.5
C4 C6 H6C 109.5
H6A C6 H6C 109.5
H6B C6 H6C 109.5
C4 C7 C8 106.1(3)
C4 C7 H7A 110.5
C8 C7 H7A 110.5
C4 C7 H7B 110.5
C8 C7 H7B 110.5
H7A C7 H7B 108.7
N1 C8 C9 114.0(3)
N1 C8 C7 101.8(3)
C9 C8 C7 113.7(3)
N1 C8 H8 109.0
C9 C8 H8 109.0
C7 C8 H8 109.0
C8 C9 Pd1 112.7(3)
C8 C9 H9A 109.0
Pd1 C9 H9A 109.0
C8 C9 H9B 109.0
Pd1 C9 H9B 109.0
H9A C9 H9B 107.8
N2 C10 C11 122.5(4)
N2 C10 H10 118.7
C11 C10 H10 118.7
C12 C11 C10 118.5(4)
C12 C11 H11 120.7
C10 C11 H11 120.7
C11 C12 C13 120.3(4)
C11 C12 H12 119.9
C13 C12 H12 119.9
C12 C13 C14 117.6(4)
C12 C13 H13 121.2
C14 C13 H13 121.2
N2 C14 C13 121.8(3)
N2 C14 C15 115.5(3)
C13 C14 C15 122.6(4)
N3 C15 C16 120.7(4)
N3 C15 C14 115.9(4)
C16 C15 C14 123.4(4)
C17 C16 C15 120.2(4)
C17 C16 H16 119.9
C15 C16 H16 119.9
C18 C17 C16 118.9(4)
C18 C17 H17 120.5
C16 C17 H17 120.5
C19 C18 C17 119.4(4)
C19 C18 H18 120.3
C17 C18 H18 120.3
N3 C19 C18 122.6(4)
N3 C19 H19 118.7
C18 C19 H19 118.7
O3 C20 O2 129.2(4)
O3 C20 C21 117.1(4)
O2 C20 C21 113.7(4)
F3 C21 F2 108.0(5)
F3 C21 F1 106.3(4)
F2 C21 F1 105.8(4)
F3 C21 C20 112.9(4)
F2 C21 C20 113.9(4)
F1 C21 C20 109.4(4)
O5 C22 O4 129.7(5)
O5 C22 C23 119.5(5)
O4 C22 C23 110.8(4)
F5 C23 F4 106.0(5)
F5 C23 F6 109.2(5)
F4 C23 F6 105.6(4)
F5 C23 C22 111.2(4)
F4 C23 C22 112.9(5)
F6 C23 C22 111.6(5)

loop_
_geom_bond_atom_site_label_1
_geom_bond_atom_site_label_2
_geom_bond_distance
Pd1 C9 2.010(4)
Pd1 O1 2.024(3)
Pd1 N3 2.026(3)
Pd1 N2 2.102(3)
F1 C21 1.343(5)
F2 C21 1.311(6)
F3 C21 1.298(6)
F4 C23 1.317(6)
F5 C23 1.311(6)
F6 C23 1.325(6)
O1 C2 1.266(5)
O2 C20 1.251(5)
O3 C20 1.214(5)
O4 C22 1.281(5)
O4 H4 0.8400
O5 C22 1.194(5)
N1 C2 1.321(5)
N1 C8 1.486(5)
N1 C3 1.488(5)
N2 C10 1.333(5)
N2 C14 1.344(5)
N3 C19 1.352(5)
N3 C15 1.357(5)
C1 C2 1.500(6)
C1 H1A 0.9800
C1 H1B 0.9800
C1 H1C 0.9800
C3 C4 1.528(5)
C3 H3A 0.9900
C3 H3B 0.9900
C4 C7 1.527(6)
C4 C5 1.528(6)
C4 C6 1.533(6)
C5 H5A 0.9800
C5 H5B 0.9800
C5 H5C 0.9800
C6 H6A 0.9800
C6 H6B 0.9800
C6 H6C 0.9800
C7 C8 1.529(5)
C7 H7A 0.9900
C7 H7B 0.9900
C8 C9 1.504(6)
C8 H8 1.0000
C9 H9A 0.9900
C9 H9B 0.9900
C10 C11 1.378(6)
C10 H10 0.9500
C11 C12 1.376(6)
C11 H11 0.9500
C12 C13 1.384(6)
C12 H12 0.9500
C13 C14 1.400(5)
C13 H13 0.9500
C14 C15 1.480(5)
C15 C16 1.383(6)
C16 C17 1.373(6)
C16 H16 0.9500
C17 C18 1.366(6)
C17 H17 0.9500
C18 C19 1.366(6)
C18 H18 0.9500
C19 H19 0.9500
C20 C21 1.544(7)
C22 C23 1.530(7)

loop_
_geom_torsion_atom_site_label_1
_geom_torsion_atom_site_label_2
_geom_torsion_atom_site_label_3
_geom_torsion_atom_site_label_4
_geom_torsion
C9 Pd1 O1 C2 15.9(4)
N2 Pd1 O1 C2 -163.6(3)
O1 Pd1 N2 C10 -4.3(3)
N3 Pd1 N2 C10 180.0(3)
O1 Pd1 N2 C14 178.6(3)
N3 Pd1 N2 C14 2.9(2)
N2 Pd1 N3 C19 176.3(3)
C9 Pd1 N3 C15 179.3(3)
N2 Pd1 N3 C15 -1.0(2)
Pd1 O1 C2 N1 -28.3(6)
Pd1 O1 C2 C1 150.5(3)
C8 N1 C2 O1 -7.0(6)
C3 N1 C2 O1 177.7(4)
C8 N1 C2 C1 174.3(4)
C3 N1 C2 C1 -1.0(6)
C2 N1 C3 C4 159.1(4)
C8 N1 C3 C4 -16.6(5)
N1 C3 C4 C7 32.6(4)
N1 C3 C4 C5 -85.3(4)
N1 C3 C4 C6 151.6(4)
C5 C4 C7 C8 78.1(4)
C3 C4 C7 C8 -38.3(4)
C6 C4 C7 C8 -157.4(3)
C2 N1 C8 C9 54.7(5)
C3 N1 C8 C9 -129.5(4)
C2 N1 C8 C7 177.5(4)
C3 N1 C8 C7 -6.7(4)
C4 C7 C8 N1 27.7(4)
C4 C7 C8 C9 150.7(3)
N1 C8 C9 Pd1 -59.1(4)
C7 C8 C9 Pd1 -175.2(3)
O1 Pd1 C9 C8 26.0(3)
N3 Pd1 C9 C8 -158.4(3)
C14 N2 C10 C11 1.2(5)
Pd1 N2 C10 C11 -175.7(3)
N2 C10 C11 C12 -0.3(6)
C10 C11 C12 C13 -1.1(6)
C11 C12 C13 C14 1.5(6)
C10 N2 C14 C13 -0.8(5)
Pd1 N2 C14 C13 176.6(3)
C10 N2 C14 C15 178.5(3)
Pd1 N2 C14 C15 -4.2(4)
C12 C13 C14 N2 -0.6(5)
C12 C13 C14 C15 -179.8(3)
C19 N3 C15 C16 0.7(5)
Pd1 N3 C15 C16 178.2(3)
C19 N3 C15 C14 -178.5(3)
Pd1 N3 C15 C14 -0.9(4)
N2 C14 C15 N3 3.5(4)
C13 C14 C15 N3 -177.3(3)
N2 C14 C15 C16 -175.6(3)
C13 C14 C15 C16 3.6(5)
N3 C15 C16 C17 0.3(5)
C14 C15 C16 C17 179.3(3)
C15 C16 C17 C18 -0.6(6)
C16 C17 C18 C19 -0.1(6)
C15 N3 C19 C18 -1.3(5)
Pd1 N3 C19 C18 -178.6(3)
C17 C18 C19 N3 1.0(6)
O3 C20 C21 F3 31.9(6)
O2 C20 C21 F3 -149.2(4)
O3 C20 C21 F2 155.6(4)
O2 C20 C21 F2 -25.5(6)
O3 C20 C21 F1 -86.3(5)
O2 C20 C21 F1 92.6(5)
O5 C22 C23 F5 -108.2(6)
O4 C22 C23 F5 69.4(6)
O5 C22 C23 F4 132.8(5)
O4 C22 C23 F4 -49.6(6)
O5 C22 C23 F6 14.1(7)
O4 C22 C23 F6 -168.3(4)
